data_4508238
loop_
_publ_author_name
'Chen, Da-Shu'
'Sun, Li-Bo'
'Liang, Zhi-Qiang'
'Shao, Kui-Zhan'
'Wang, Chun-Gang'
'Su, Zhong-Min'
'Xing, Hong-Zhu'

_publ_section_title
;
 Conformational Supramolecular Isomerism in Two-Dimensional Fluorescent
 Coordination Polymers Based on Flexible Tetracarboxylate Ligand
;
_journal_issue 9
_journal_name_full 'Crystal Growth &amp; Design'
_journal_page_first 4092
_journal_paper_doi 10.1021/cg400913f
_journal_volume 13
_journal_year 2013
_chemical_formula_sum 'C70 H96 Cd2 N7 O22'
_chemical_formula_weight 1612.35
_chemical_name_systematic
; 
 ? 
;
_space_group_IT_number 14
_symmetry_cell_setting monoclinic
_symmetry_space_group_name_Hall '-P 2ybc'
_symmetry_space_group_name_H-M 'P 1 21/c 1'
_atom_sites_solution_hydrogens geom
_atom_sites_solution_primary direct
_atom_sites_solution_secondary difmap
_audit_creation_method SHELXL-97
_cell_angle_alpha 90.00
_cell_angle_beta 114.597(10)
_cell_angle_gamma 90.00
_cell_formula_units_Z 2
_cell_length_a 15.392(3)
_cell_length_b 10.296(2)
_cell_length_c 25.544(4)
_cell_measurement_temperature 296(2)
_cell_measurement_theta_max 25.24
_cell_measurement_theta_min 1.75
_cell_volume 3680.8(12)
_computing_cell_refinement 'SMART (Bruker, 1997)'
_computing_data_collection 'SMART (Bruker, 1997)'
_computing_data_reduction 'SAINT (Bruker, 1999)'
_computing_molecular_graphics 'SHELXTL-PLUS (Sheldrick, 1990)'
_computing_publication_material SHELXL-97
_computing_structure_refinement 'SHELXL-97 (Sheldrick, 1997)'
_computing_structure_solution 'SHELXS-97 (Sheldrick, 1990)'
_diffrn_ambient_temperature 296(2)
_diffrn_measured_fraction_theta_full 0.993
_diffrn_measured_fraction_theta_max 0.993
_diffrn_measurement_device_type 'Bruker APEX CCD area-detector'
_diffrn_measurement_method '\w scans'
_diffrn_radiation_monochromator graphite
_diffrn_radiation_source 'fine-focus sealed tube'
_diffrn_radiation_type MoK\a
_diffrn_radiation_wavelength 0.71073
_diffrn_reflns_av_R_equivalents 0.0973
_diffrn_reflns_av_sigmaI/netI 0.1211
_diffrn_reflns_limit_h_max 17
_diffrn_reflns_limit_h_min -18
_diffrn_reflns_limit_k_max 12
_diffrn_reflns_limit_k_min -12
_diffrn_reflns_limit_l_max 30
_diffrn_reflns_limit_l_min -30
_diffrn_reflns_number 18752
_diffrn_reflns_theta_full 25.24
_diffrn_reflns_theta_max 25.24
_diffrn_reflns_theta_min 1.75
_exptl_absorpt_coefficient_mu 0.656
_exptl_absorpt_correction_T_max 0.937
_exptl_absorpt_correction_T_min 0.889
_exptl_absorpt_correction_type multi-scan
_exptl_absorpt_process_details 'SADABS (Sheldrick, 1996)'
_exptl_crystal_colour colourless
_exptl_crystal_density_diffrn 1.455
_exptl_crystal_density_method 'not measured'
_exptl_crystal_description stripe-shaped
_exptl_crystal_F_000 1634
_exptl_crystal_size_max 0.20
_exptl_crystal_size_mid 0.15
_exptl_crystal_size_min 0.10
_refine_diff_density_max 0.879
_refine_diff_density_min -0.784
_refine_diff_density_rms 0.110
_refine_ls_extinction_method none
_refine_ls_goodness_of_fit_ref 0.983
_refine_ls_hydrogen_treatment mixed
_refine_ls_matrix_type full
_refine_ls_number_parameters 464
_refine_ls_number_reflns 6613
_refine_ls_number_restraints 41
_refine_ls_restrained_S_all 0.985
_refine_ls_R_factor_all 0.1305
_refine_ls_R_factor_gt 0.0605
_refine_ls_shift/su_max 0.019
_refine_ls_shift/su_mean 0.001
_refine_ls_structure_factor_coef Fsqd
_refine_ls_weighting_details 'calc w=1/[\s^2^(Fo^2^)+(0.0700P)^2^+0.0000P] where P=(Fo^2^+2Fc^2^)/3'
_refine_ls_weighting_scheme calc
_refine_ls_wR_factor_gt 0.1286
_refine_ls_wR_factor_ref 0.1569
_reflns_number_gt 3724
_reflns_number_total 6613
_reflns_threshold_expression >2sigma(I)
_cod_data_source_file cg400913f_si_002.cif
_cod_data_source_block 5
_cod_depositor_comments
;
The following automatic conversions were performed:

'_symmetry_cell_setting' value 'Monoclinic' changed to 'monoclinic'
according to /home/saulius/struct/CIF-dictionaries/cif_core.dic
dictionary named 'cif_core.dic' version 2.4.2 from 2011-04-26.

Automatic conversion script
Id: cif_fix_values 1891 2012-01-12 08:04:46Z andrius 
;
_cod_original_sg_symbol_H-M 'p 21/c'
_cod_database_code 4508238

loop_
_symmetry_equiv_pos_as_xyz
'x, y, z'
'-x, y+1/2, -z+1/2'
'-x, -y, -z'
'x, -y-1/2, z-1/2'

loop_
_atom_site_label
_atom_site_type_symbol
_atom_site_fract_x
_atom_site_fract_y
_atom_site_fract_z
_atom_site_U_iso_or_equiv
_atom_site_adp_type
_atom_site_occupancy
_atom_site_symmetry_multiplicity
_atom_site_calc_flag
_atom_site_refinement_flags
Cd1 Cd 1.35551(4) -0.32726(5) 0.36656(2) 0.03387(17) Uani 1 1 d .
O1 O 1.3694(4) -0.0901(5) 0.37423(19) 0.0543(15) Uani 1 1 d .
O2 O 1.3044(3) -0.1816(4) 0.28959(19) 0.0465(12) Uani 1 1 d .
N1 N 1.1314(4) 0.1765(6) 0.1497(2) 0.0365(13) Uani 1 1 d .
O3 O 1.3642(4) 0.4024(5) 0.3851(2) 0.0608(16) Uani 1 1 d .
C1 C 1.3242(5) -0.0823(7) 0.3210(3) 0.0400(18) Uani 1 1 d .
C2 C 1.2319(5) 0.0565(6) 0.2352(3) 0.0350(17) Uani 1 1 d .
H2 H 1.2144 -0.0201 0.2141 0.042 Uiso 1 1 calc R
C3 C 1.2909(5) 0.0490(7) 0.2931(3) 0.0345(17) Uani 1 1 d .
C4 C 1.3204(5) 0.1627(7) 0.3255(3) 0.0382(16) Uani 1 1 d .
H4 H 1.3595 0.1590 0.3648 0.046 Uiso 1 1 calc R
C5 C 1.2901(5) 0.2820(6) 0.2979(3) 0.0346(17) Uani 1 1 d .
C6 C 1.2305(4) 0.2866(6) 0.2403(3) 0.0311(16) Uani 1 1 d .
H6 H 1.2115 0.3670 0.2227 0.037 Uiso 1 1 calc R
C7 C 1.1972(4) 0.1732(7) 0.2071(3) 0.0298(14) Uani 1 1 d .
C8 C 1.3237(5) 0.4066(7) 0.3314(3) 0.0403(18) Uani 1 1 d .
C9 C 1.0997(5) 0.2997(7) 0.1191(3) 0.046(2) Uani 1 1 d .
H9A H 1.1402 0.3218 0.0998 0.055 Uiso 1 1 calc R
H9B H 1.1057 0.3680 0.1466 0.055 Uiso 1 1 calc R
C10 C 0.9970(5) 0.2909(7) 0.0754(3) 0.0390(18) Uani 1 1 d .
C11 C 0.9713(5) 0.3227(8) 0.0174(3) 0.055(2) Uani 1 1 d .
H11 H 1.0177 0.3487 0.0052 0.065 Uiso 1 1 calc R
C12 C 0.8767(6) 0.3151(10) -0.0214(3) 0.070(3) Uani 1 1 d .
H12 H 0.8594 0.3367 -0.0598 0.084 Uiso 1 1 calc R
C13 C 0.8071(5) 0.2754(8) -0.0033(3) 0.056(2) Uani 1 1 d .
H13 H 0.7438 0.2680 -0.0299 0.067 Uiso 1 1 calc R
C14 C 0.9258(5) 0.2533(7) 0.0920(3) 0.0417(18) Uani 1 1 d .
H14 H 0.9424 0.2315 0.1303 0.050 Uiso 1 1 calc R
C15 C 0.8314(5) 0.2470(7) 0.0536(3) 0.0429(18) Uani 1 1 d .
C16 C 0.7590(6) 0.2062(7) 0.0765(4) 0.057(2) Uani 1 1 d .
C17 C 1.1214(5) 0.0664(7) 0.1108(3) 0.0430(19) Uani 1 1 d .
H17A H 1.0551 0.0598 0.0834 0.052 Uiso 1 1 calc R
H17B H 1.1379 -0.0131 0.1332 0.052 Uiso 1 1 calc R
C18 C 1.1833(5) 0.0783(7) 0.0783(3) 0.0378(17) Uani 1 1 d .
C19 C 1.1448(5) 0.0635(7) 0.0187(3) 0.048(2) Uani 1 1 d .
H19 H 1.0800 0.0453 -0.0010 0.058 Uiso 1 1 calc R
C20 C 1.2813(5) 0.1043(7) 0.1067(3) 0.0387(17) Uani 1 1 d .
H20 H 1.3088 0.1131 0.1466 0.046 Uiso 1 1 calc R
C21 C 1.3379(5) 0.1172(7) 0.0771(3) 0.0394(17) Uani 1 1 d .
C22 C 1.2966(5) 0.1007(8) 0.0174(3) 0.050(2) Uani 1 1 d .
H22 H 1.3344 0.1070 -0.0030 0.059 Uiso 1 1 calc R
C23 C 1.1996(5) 0.0750(8) -0.0118(3) 0.055(2) Uani 1 1 d .
H23 H 1.1720 0.0656 -0.0516 0.066 Uiso 1 1 calc R
C24 C 1.4449(5) 0.1433(7) 0.1093(3) 0.0462(19) Uani 1 1 d .
C25 C -0.3717(9) 0.2369(11) -0.1862(6) 0.124(5) Uani 1 1 d .
H25A H -0.3541 0.1616 -0.2025 0.149 Uiso 1 1 calc R
H25B H -0.3241 0.2468 -0.1470 0.149 Uiso 1 1 calc R
C26 C -0.4511(13) 0.2152(17) -0.1850(8) 0.209(8) Uani 1 1 d U
H26A H -0.4461 0.1404 -0.1614 0.313 Uiso 1 1 calc R
H26B H -0.4982 0.1992 -0.2233 0.313 Uiso 1 1 calc R
H26C H -0.4698 0.2892 -0.1692 0.313 Uiso 1 1 calc R
C27 C -0.4001(9) 0.4804(11) -0.2040(4) 0.102(4) Uani 1 1 d .
H27A H -0.3970 0.5477 -0.2297 0.122 Uiso 1 1 calc R
H27B H -0.4666 0.4712 -0.2107 0.122 Uiso 1 1 calc R
C28 C -0.3519(11) 0.5206(18) -0.1506(7) 0.194(7) Uani 1 1 d U
H28A H -0.3782 0.6013 -0.1451 0.292 Uiso 1 1 calc R
H28B H -0.2861 0.5329 -0.1434 0.292 Uiso 1 1 calc R
H28C H -0.3563 0.4567 -0.1244 0.292 Uiso 1 1 calc R
C29 C -0.1246(6) 0.3326(9) -0.2063(3) 0.059(2) Uani 1 1 d .
H29 H -0.1618 0.3362 -0.2458 0.070 Uiso 1 1 calc R
C30 C 0.0212(8) 0.2791(15) -0.1292(5) 0.124(5) Uani 1 1 d .
H30A H -0.0185 0.2884 -0.1082 0.149 Uiso 1 1 calc R
H30B H 0.0483 0.1924 -0.1219 0.149 Uiso 1 1 calc R
C31 C 0.0966(11) 0.3713(14) -0.1079(6) 0.167(7) Uani 1 1 d .
H31A H 0.1349 0.3552 -0.0678 0.250 Uiso 1 1 calc R
H31B H 0.0702 0.4573 -0.1127 0.250 Uiso 1 1 calc R
H31C H 0.1355 0.3639 -0.1290 0.250 Uiso 1 1 calc R
C32 C -0.0023(8) 0.2490(11) -0.2316(4) 0.088(3) Uani 1 1 d .
H32A H 0.0583 0.2916 -0.2230 0.106 Uiso 1 1 calc R
H32B H -0.0466 0.2771 -0.2696 0.106 Uiso 1 1 calc R
C33 C 0.0118(10) 0.1055(13) -0.2333(7) 0.181(7) Uani 1 1 d .
H33A H 0.0359 0.0861 -0.2616 0.272 Uiso 1 1 calc R
H33B H -0.0481 0.0620 -0.2433 0.272 Uiso 1 1 calc R
H33C H 0.0568 0.0763 -0.1962 0.272 Uiso 1 1 calc R
C34 C 1.4258(14) 0.082(2) 0.4942(9) 0.130(9) Uani 0.610(18) 1 d PDU
C34' C 1.434(2) -0.022(4) 0.5230(13) 0.130(9) Uani 0.390(18) 1 d PDU
C35 C 1.357(2) 0.047(2) 0.5149(19) 0.163(12) Uani 0.610(18) 1 d PDU
C35' C 1.366(4) 0.077(4) 0.492(3) 0.163(12) Uani 0.390(18) 1 d PD
O4 O 1.3071(3) 0.5098(4) 0.30277(19) 0.0453(13) Uani 1 1 d .
O7 O 1.4793(3) 0.1535(6) 0.1619(2) 0.0646(16) Uani 1 1 d .
O5 O 0.7879(4) 0.1867(6) 0.1290(3) 0.0714(17) Uani 1 1 d .
O6 O 0.6729(4) 0.1997(6) 0.0416(3) 0.0718(18) Uani 1 1 d .
O8 O 1.4899(3) 0.1520(5) 0.0775(2) 0.0513(13) Uani 1 1 d .
O9 O -0.1632(4) 0.3665(6) -0.1746(2) 0.0740(18) Uani 1 1 d .
N2 N -0.3683(5) 0.3556(6) -0.2203(3) 0.0569(18) Uani 1 1 d .
H2A H -0.3078 0.3657 -0.2164 0.068 Uiso 1 1 calc R
H2B H -0.4049 0.3402 -0.2577 0.068 Uiso 1 1 calc R
N3 N -0.0380(5) 0.2927(7) -0.1900(3) 0.063(2) Uani 1 1 d .
N4 N 1.5000 0.0000 0.5000 0.150(7) Uani 1 2 d SD
O11 O 0.5115(7) 0.0476(9) -0.0140(4) 0.124(4) Uani 1 1 d .
O10 O 0.5275(10) 0.2599(14) -0.0540(6) 0.240(6) Uani 1 1 d U

loop_
_atom_site_aniso_label
_atom_site_aniso_U_11
_atom_site_aniso_U_22
_atom_site_aniso_U_33
_atom_site_aniso_U_23
_atom_site_aniso_U_13
_atom_site_aniso_U_12
Cd1 0.0387(3) 0.0270(3) 0.0315(3) 0.0001(3) 0.0101(2) 0.0011(3)
O1 0.083(4) 0.031(3) 0.032(3) 0.004(2) 0.007(3) 0.007(3)
O2 0.069(3) 0.021(3) 0.044(3) -0.004(2) 0.018(2) 0.003(3)
N1 0.037(3) 0.029(3) 0.034(3) -0.001(3) 0.006(2) 0.002(3)
O3 0.094(5) 0.036(3) 0.042(3) -0.007(3) 0.018(3) -0.006(3)
C1 0.048(5) 0.031(4) 0.040(4) -0.002(4) 0.017(4) 0.003(4)
C2 0.043(4) 0.025(4) 0.036(4) -0.010(3) 0.015(3) -0.005(3)
C3 0.038(4) 0.034(4) 0.035(4) 0.004(3) 0.017(3) -0.002(3)
C4 0.048(4) 0.028(4) 0.030(3) -0.006(4) 0.008(3) -0.007(4)
C5 0.043(4) 0.022(4) 0.039(4) -0.003(3) 0.017(3) 0.003(3)
C6 0.028(4) 0.018(4) 0.046(4) 0.002(3) 0.015(3) -0.002(3)
C7 0.025(3) 0.028(4) 0.039(3) -0.004(4) 0.015(3) -0.002(3)
C8 0.050(5) 0.028(5) 0.049(5) -0.005(4) 0.026(4) -0.002(4)
C9 0.047(4) 0.038(5) 0.047(4) 0.012(3) 0.013(4) 0.004(3)
C10 0.038(4) 0.043(5) 0.034(4) 0.004(3) 0.012(3) 0.003(3)
C11 0.045(4) 0.073(6) 0.046(4) 0.018(5) 0.019(4) 0.003(5)
C12 0.061(6) 0.111(8) 0.032(4) 0.013(5) 0.014(4) 0.012(6)
C13 0.034(4) 0.075(6) 0.052(5) 0.012(4) 0.009(4) 0.011(4)
C14 0.038(4) 0.046(5) 0.035(4) 0.005(3) 0.009(3) 0.005(4)
C15 0.039(4) 0.044(5) 0.050(5) 0.006(4) 0.023(4) 0.003(4)
C16 0.045(5) 0.036(5) 0.090(7) -0.012(5) 0.029(5) 0.005(4)
C17 0.029(4) 0.047(5) 0.043(4) 0.000(4) 0.005(3) -0.006(3)
C18 0.032(4) 0.038(4) 0.038(4) -0.003(3) 0.010(3) 0.001(3)
C19 0.038(4) 0.053(5) 0.043(4) -0.011(4) 0.006(4) -0.004(4)
C20 0.033(4) 0.042(4) 0.033(4) -0.003(3) 0.005(3) -0.004(3)
C21 0.029(4) 0.040(4) 0.044(4) 0.005(3) 0.010(3) 0.000(3)
C22 0.039(5) 0.064(6) 0.044(5) -0.003(4) 0.015(4) -0.001(4)
C23 0.049(5) 0.066(6) 0.039(4) -0.008(4) 0.008(4) 0.004(4)
C24 0.036(4) 0.038(5) 0.058(5) -0.001(4) 0.014(4) 0.000(3)
C25 0.151(12) 0.074(8) 0.229(15) -0.008(9) 0.159(12) 0.001(8)
C26 0.215(11) 0.205(12) 0.220(11) -0.010(8) 0.103(9) -0.033(9)
C27 0.153(11) 0.068(8) 0.084(8) 0.008(6) 0.049(8) -0.003(8)
C28 0.210(11) 0.190(11) 0.194(10) -0.014(8) 0.094(8) -0.005(8)
C29 0.048(5) 0.076(6) 0.044(4) -0.010(5) 0.011(4) 0.001(5)
C30 0.066(7) 0.208(16) 0.074(8) 0.006(9) 0.004(6) 0.018(9)
C31 0.168(15) 0.139(14) 0.123(11) -0.036(10) -0.010(10) 0.000(11)
C32 0.088(8) 0.106(9) 0.090(8) 0.004(7) 0.055(7) 0.019(7)
C33 0.201(16) 0.110(12) 0.33(2) -0.051(14) 0.205(17) -0.009(11)
C34 0.19(2) 0.117(19) 0.070(13) -0.021(11) 0.040(15) -0.006(17)
C34' 0.19(2) 0.117(19) 0.070(13) -0.021(11) 0.040(15) -0.006(17)
C35 0.19(2) 0.047(15) 0.31(4) 0.007(15) 0.17(2) -0.047(13)
C35' 0.19(2) 0.047(15) 0.31(4) 0.007(15) 0.17(2) -0.047(13)
O4 0.063(3) 0.023(3) 0.044(3) 0.003(2) 0.016(3) -0.002(2)
O7 0.039(3) 0.097(5) 0.044(3) -0.002(3) 0.003(2) -0.009(3)
O5 0.067(4) 0.086(5) 0.073(4) 0.023(4) 0.041(3) 0.013(4)
O6 0.048(4) 0.079(5) 0.092(4) -0.015(4) 0.033(3) -0.001(3)
O8 0.037(3) 0.060(4) 0.059(3) 0.001(3) 0.021(3) -0.002(3)
O9 0.055(4) 0.103(5) 0.063(4) -0.007(4) 0.024(3) 0.009(3)
N2 0.064(4) 0.061(5) 0.053(4) -0.003(4) 0.032(4) -0.006(4)
N3 0.046(4) 0.086(6) 0.054(4) 0.001(4) 0.018(4) 0.010(4)
N4 0.136(16) 0.119(14) 0.207(18) 0.044(14) 0.081(14) 0.037(12)
O11 0.097(6) 0.145(11) 0.108(8) -0.053(7) 0.019(5) -0.001(7)
O10 0.235(7) 0.235(7) 0.239(7) 0.006(5) 0.088(5) 0.001(5)

loop_
_atom_type_symbol
_atom_type_description
_atom_type_scat_dispersion_real
_atom_type_scat_dispersion_imag
_atom_type_scat_source
C C 0.0033 0.0016 'International Tables Vol C Tables 4.2.6.8 and 6.1.1.4'
H H 0.0000 0.0000 'International Tables Vol C Tables 4.2.6.8 and 6.1.1.4'
Cd Cd -0.8075 1.2024 'International Tables Vol C Tables 4.2.6.8 and 6.1.1.4'
N N 0.0061 0.0033 'International Tables Vol C Tables 4.2.6.8 and 6.1.1.4'
O O 0.0106 0.0060 'International Tables Vol C Tables 4.2.6.8 and 6.1.1.4'

loop_
_geom_angle_atom_site_label_1
_geom_angle_atom_site_label_2
_geom_angle_atom_site_label_3
_geom_angle
_geom_angle_site_symmetry_1
_geom_angle_site_symmetry_3
O8 Cd1 O4 109.83(18) 2_845 1_545
O8 Cd1 O5 141.5(2) 2_845 2_745
O4 Cd1 O5 92.7(2) 1_545 2_745
O8 Cd1 O2 119.97(18) 2_845 .
O4 Cd1 O2 88.57(16) 1_545 .
O5 Cd1 O2 90.4(2) 2_745 .
O8 Cd1 O1 90.57(18) 2_845 .
O4 Cd1 O1 142.74(16) 1_545 .
O5 Cd1 O1 89.3(2) 2_745 .
O2 Cd1 O1 54.20(15) . .
O8 Cd1 O6 88.12(18) 2_845 2_745
O4 Cd1 O6 127.79(18) 1_545 2_745
O5 Cd1 O6 53.71(19) 2_745 2_745
O2 Cd1 O6 124.95(18) . 2_745
O1 Cd1 O6 82.06(18) . 2_745
O8 Cd1 C16 115.2(2) 2_845 2_745
O4 Cd1 C16 112.9(2) 1_545 2_745
O5 Cd1 C16 26.7(2) 2_745 2_745
O2 Cd1 C16 107.5(2) . 2_745
O1 Cd1 C16 83.5(2) . 2_745
O6 Cd1 C16 27.1(2) 2_745 2_745
O8 Cd1 C1 108.3(2) 2_845 .
O4 Cd1 C1 115.8(2) 1_545 .
O5 Cd1 C1 87.7(2) 2_745 .
O2 Cd1 C1 27.24(17) . .
O1 Cd1 C1 27.11(17) . .
O6 Cd1 C1 102.8(2) 2_745 .
C16 Cd1 C1 94.1(2) 2_745 .
O8 Cd1 O3 80.43(17) 2_845 1_545
O4 Cd1 O3 50.23(15) 1_545 1_545
O5 Cd1 O3 91.9(2) 2_745 1_545
O2 Cd1 O3 138.80(15) . 1_545
O1 Cd1 O3 166.91(14) . 1_545
O6 Cd1 O3 88.12(17) 2_745 1_545
C16 Cd1 O3 91.75(19) 2_745 1_545
C1 Cd1 O3 165.97(19) . 1_545
O8 Cd1 C8 96.2(2) 2_845 1_545
O4 Cd1 C8 24.85(17) 1_545 1_545
O5 Cd1 C8 91.9(2) 2_745 1_545
O2 Cd1 C8 113.42(19) . 1_545
O1 Cd1 C8 167.58(19) . 1_545
O6 Cd1 C8 108.5(2) 2_745 1_545
C16 Cd1 C8 102.9(2) 2_745 1_545
C1 Cd1 C8 140.6(2) . 1_545
O3 Cd1 C8 25.40(16) 1_545 1_545
C1 O1 Cd1 89.2(4) . .
C1 O2 Cd1 94.5(4) . .
C7 N1 C9 121.2(6) . .
C7 N1 C17 121.1(5) . .
C9 N1 C17 113.0(5) . .
C8 O3 Cd1 79.3(4) . 1_565
O1 C1 O2 121.4(7) . .
O1 C1 C3 119.7(6) . .
O2 C1 C3 118.8(6) . .
O1 C1 Cd1 63.7(4) . .
O2 C1 Cd1 58.3(3) . .
C3 C1 Cd1 171.3(5) . .
C3 C2 C7 123.0(6) . .
C2 C3 C4 119.7(6) . .
C2 C3 C1 119.8(6) . .
C4 C3 C1 120.4(6) . .
C3 C4 C5 118.7(6) . .
C6 C5 C4 120.4(6) . .
C6 C5 C8 119.8(6) . .
C4 C5 C8 119.8(6) . .
C5 C6 C7 122.0(6) . .
C2 C7 N1 121.4(6) . .
C2 C7 C6 116.1(5) . .
N1 C7 C6 122.5(6) . .
O3 C8 O4 123.9(7) . .
O3 C8 C5 119.3(7) . .
O4 C8 C5 116.8(6) . .
O3 C8 Cd1 75.3(4) . 1_565
O4 C8 Cd1 48.6(3) . 1_565
C5 C8 Cd1 164.9(5) . 1_565
N1 C9 C10 110.9(6) . .
C14 C10 C11 118.5(6) . .
C14 C10 C9 120.5(6) . .
C11 C10 C9 121.0(7) . .
C12 C11 C10 119.7(7) . .
C11 C12 C13 120.2(7) . .
C15 C13 C12 120.4(7) . .
C15 C14 C10 122.0(6) . .
C13 C15 C14 119.1(7) . .
C13 C15 C16 123.2(7) . .
C14 C15 C16 117.7(7) . .
O5 C16 O6 123.8(8) . .
O5 C16 C15 118.2(7) . .
O6 C16 C15 117.9(8) . .
O5 C16 Cd1 54.8(4) . 2_755
O6 C16 Cd1 69.3(5) . 2_755
C15 C16 Cd1 168.4(6) . 2_755
N1 C17 C18 113.4(5) . .
C19 C18 C20 117.7(7) . .
C19 C18 C17 120.9(6) . .
C20 C18 C17 121.3(6) . .
C23 C19 C18 121.9(7) . .
C21 C20 C18 121.6(6) . .
C20 C21 C22 118.9(6) . .
C20 C21 C24 120.6(6) . .
C22 C21 C24 120.5(7) . .
C23 C22 C21 120.5(7) . .
C19 C23 C22 119.4(7) . .
O7 C24 O8 126.3(7) . .
O7 C24 C21 118.8(7) . .
O8 C24 C21 114.9(7) . .
C26 C25 N2 115.2(13) . .
C28 C27 N2 116.6(12) . .
O9 C29 N3 126.3(7) . .
C31 C30 N3 113.3(12) . .
N3 C32 C33 115.5(9) . .
C35' C34 C34' 81(2) . .
C35' C34 N4 139(4) . .
C34' C34 N4 62.9(15) . .
C35' C34 C35 27(5) . .
C34' C34 C35 59.1(19) . .
N4 C34 C35 121.7(19) . .
C34 C34' C35 66(2) . .
C34 C34' N4 62.3(14) . .
C35 C34' N4 128(3) . .
C34 C34' C35' 38(2) . .
C35 C34' C35' 30(3) . .
N4 C34' C35' 98(3) . .
C35' C35 C34' 84(4) . .
C35' C35 C34 34(4) . .
C34' C35 C34 55.1(16) . .
C35 C35' C34 120(8) . .
C35 C35' C34' 66(4) . .
C34 C35' C34' 60(3) . .
C8 O4 Cd1 106.5(4) . 1_565
C16 O5 Cd1 98.5(5) . 2_755
C16 O6 Cd1 83.5(5) . 2_755
C24 O8 Cd1 108.6(4) . 2_855
C27 N2 C25 116.1(7) . .
C29 N3 C30 119.0(8) . .
C29 N3 C32 121.1(7) . .
C30 N3 C32 119.6(8) . .
C34 N4 C34 180.0(18) . 3_856
C34 N4 C34' 54.8(19) . .
C34 N4 C34' 125.2(19) 3_856 .
C34 N4 C34' 125.2(19) . 3_856
C34 N4 C34' 54.8(19) 3_856 3_856
C34' N4 C34' 180.0(18) . 3_856

loop_
_geom_bond_atom_site_label_1
_geom_bond_atom_site_label_2
_geom_bond_distance
_geom_bond_site_symmetry_2
Cd1 O8 2.218(5) 2_845
Cd1 O4 2.239(4) 1_545
Cd1 O5 2.260(5) 2_745
Cd1 O2 2.334(5) .
Cd1 O1 2.452(5) .
Cd1 O6 2.575(6) 2_745
Cd1 C16 2.735(9) 2_745
Cd1 C1 2.735(7) .
Cd1 O3 2.817(5) 1_545
Cd1 C8 2.861(7) 1_545
O1 C1 1.246(8) .
O2 C1 1.256(8) .
N1 C7 1.393(7) .
N1 C9 1.463(8) .
N1 C17 1.472(8) .
O3 C8 1.249(8) .
O3 Cd1 2.817(5) 1_565
C1 C3 1.514(9) .
C2 C3 1.378(8) .
C2 C7 1.388(9) .
C3 C4 1.396(9) .
C4 C5 1.397(9) .
C5 C6 1.372(9) .
C5 C8 1.510(9) .
C6 C7 1.409(8) .
C8 O4 1.254(8) .
C8 Cd1 2.861(7) 1_565
C9 C10 1.512(9) .
C10 C14 1.384(9) .
C10 C11 1.403(9) .
C11 C12 1.381(10) .
C12 C13 1.394(10) .
C13 C15 1.373(9) .
C14 C15 1.376(9) .
C15 C16 1.517(10) .
C16 O5 1.242(10) .
C16 O6 1.254(9) .
C16 Cd1 2.735(9) 2_755
C17 C18 1.508(9) .
C18 C19 1.392(9) .
C18 C20 1.401(8) .
C19 C23 1.370(10) .
C20 C21 1.377(9) .
C21 C22 1.397(9) .
C21 C24 1.527(9) .
C22 C23 1.390(9) .
C24 O7 1.226(8) .
C24 O8 1.270(8) .
C25 C26 1.257(17) .
C25 N2 1.513(12) .
C27 C28 1.319(15) .
C27 N2 1.495(11) .
C29 O9 1.238(8) .
C29 N3 1.288(9) .
C30 C31 1.421(15) .
C30 N3 1.443(11) .
C32 N3 1.456(10) .
C32 C33 1.496(15) .
C34 C35' 0.90(5) .
C34 C34' 1.27(4) .
C34 N4 1.375(17) .
C34 C35 1.411(17) .
C34' C35 1.33(4) .
C34' N4 1.383(19) .
C34' C35' 1.44(2) .
C35 C35' 0.73(6) .
O4 Cd1 2.239(4) 1_565
O5 Cd1 2.260(5) 2_755
O6 Cd1 2.575(6) 2_755
O8 Cd1 2.218(5) 2_855
N4 C34 1.375(17) 3_856
N4 C34' 1.383(19) 3_856
O11 O11 1.345(16) 3_655
